data_7219510
loop_
_publ_author_name
'\/Dor\/devi\'c, Tamara'
'Wittwer, Astrid'
'Jaglicic, Zvonko'
'Djerdj, Igor'

_publ_section_title
;
 Hydrothermal synthesis of single crystal CoAs2O4 and NiAs2O4 compounds
 and their magnetic properties
;
_journal_name_full 'RSC Adv.'
_journal_paper_doi 10.1039/C4RA16122J
_journal_year 2015
_chemical_formula_sum 'As2 Ni O4'
_chemical_formula_weight 272.55
_chemical_name_systematic
;
 ?
;
_space_group_crystal_system tetragonal
_space_group_IT_number 135
_space_group_name_Hall '-P 4c 2ab'
_space_group_name_H-M_alt 'P 42/m b c'
_symmetry_space_group_name_Hall '-P 4c 2ab'
_symmetry_space_group_name_H-M 'P 42/m b c'
_audit_creation_method SHELXL-2013
_cell_angle_alpha 90
_cell_angle_beta 90
_cell_angle_gamma 90
_cell_formula_units_Z 4
_cell_length_a 8.2277(12)
_cell_length_b 8.2277(12)
_cell_length_c 5.6120(11)
_cell_measurement_temperature 293(2)
_cell_volume 379.90(11)
_computing_structure_refinement 'SHELXL-2013 (Sheldrick, 2013)'
_diffrn_ambient_temperature 293(2)
_diffrn_measured_fraction_theta_full 1.000
_diffrn_measured_fraction_theta_max 0.990
_diffrn_radiation_type MoK\a
_diffrn_radiation_wavelength 0.71073
_diffrn_reflns_av_R_equivalents 0.0382
_diffrn_reflns_av_unetI/netI 0.0193
_diffrn_reflns_Laue_measured_fraction_full 1.000
_diffrn_reflns_Laue_measured_fraction_max 0.990
_diffrn_reflns_limit_h_max 14
_diffrn_reflns_limit_h_min -14
_diffrn_reflns_limit_k_max 12
_diffrn_reflns_limit_k_min -8
_diffrn_reflns_limit_l_max 9
_diffrn_reflns_limit_l_min -9
_diffrn_reflns_number 7925
_diffrn_reflns_point_group_measured_fraction_full 1.000
_diffrn_reflns_point_group_measured_fraction_max 0.990
_diffrn_reflns_theta_full 25.242
_diffrn_reflns_theta_max 39.118
_diffrn_reflns_theta_min 3.502
_exptl_absorpt_coefficient_mu 22.258
_exptl_absorpt_correction_type multi-scan
_exptl_absorpt_process_details 'Bruker-Nonius, 2000'
_exptl_crystal_colour green
_exptl_crystal_density_diffrn 4.765
_exptl_crystal_description 'elongated prismatic'
_exptl_crystal_F_000 504
_exptl_crystal_size_max 0.150
_exptl_crystal_size_mid 0.020
_exptl_crystal_size_min 0.020
_exptl_transmission_factor_max 0.7477
_exptl_transmission_factor_min 0.4776
_refine_diff_density_max 0.490
_refine_diff_density_min -0.656
_refine_diff_density_rms 0.150
_refine_ls_extinction_coef 0.0056(5)
_refine_ls_extinction_expression Fc^*^=kFc[1+0.001xFc^2^\l^3^/sin(2\q)]^-1/4^
_refine_ls_extinction_method SHELXL
_refine_ls_goodness_of_fit_ref 1.090
_refine_ls_hydrogen_treatment undef
_refine_ls_matrix_type full
_refine_ls_number_parameters 22
_refine_ls_number_reflns 595
_refine_ls_number_restraints 0
_refine_ls_restrained_S_all 1.090
_refine_ls_R_factor_all 0.0202
_refine_ls_R_factor_gt 0.0161
_refine_ls_shift/su_max 0.000
_refine_ls_shift/su_mean 0.000
_refine_ls_structure_factor_coef Fsqd
_refine_ls_weighting_details 'w=1/[\s^2^(Fo^2^)+(0.0129P)^2^+0.2839P] where P=(Fo^2^+2Fc^2^)/3'
_refine_ls_weighting_scheme calc
_refine_ls_wR_factor_gt 0.0363
_refine_ls_wR_factor_ref 0.0371
_reflns_Friedel_coverage 0.000
_reflns_number_gt 532
_reflns_number_total 595
_reflns_threshold_expression 'I > 2\s(I)'
_cod_data_source_file c4ra16122j3.cif
_cod_data_source_block shelxl
_cod_original_cell_volume 379.90(13)
_cod_database_code 7219510
_shelx_space_group_comment
;
The symmetry employed for this shelxl refinement is uniquely defined
by the following loop, which should always be used as a source of
symmetry information in preference to the above space-group names.
They are only intended as comments.
;
_shelx_estimated_absorpt_t_min 0.135
_shelx_estimated_absorpt_t_max 0.664
_shelxl_version_number 2013-4

loop_
_space_group_symop_operation_xyz
'x, y, z'
'-x, -y, z'
'-y, x, z+1/2'
'y, -x, z+1/2'
'-x+1/2, y+1/2, -z'
'x+1/2, -y+1/2, -z'
'y+1/2, x+1/2, -z+1/2'
'-y+1/2, -x+1/2, -z+1/2'
'-x, -y, -z'
'x, y, -z'
'y, -x, -z-1/2'
'-y, x, -z-1/2'
'x-1/2, -y-1/2, z'
'-x-1/2, y-1/2, z'
'-y-1/2, -x-1/2, z-1/2'
'y-1/2, x-1/2, z-1/2'

loop_
_atom_site_label
_atom_site_type_symbol
_atom_site_fract_x
_atom_site_fract_y
_atom_site_fract_z
_atom_site_U_iso_or_equiv
_atom_site_adp_type
_atom_site_occupancy
_atom_site_site_symmetry_order
_atom_site_calc_flag
_atom_site_refinement_flags_posn
_atom_site_refinement_flags_adp
_atom_site_refinement_flags_occupancy
Ni Ni 0.0000 0.5000 0.2500 0.00663(7) Uani 1 4 d S T P
As As 0.18479(2) 0.17105(2) 0.0000 0.00775(6) Uani 1 2 d S T P
O1 O 0.18239(10) 0.31761(10) 0.2500 0.0117(2) Uani 1 2 d S T P
O2 O 0.10801(14) 0.63717(15) 0.0000 0.0087(2) Uani 1 2 d S T P

loop_
_atom_site_aniso_label
_atom_site_aniso_U_11
_atom_site_aniso_U_22
_atom_site_aniso_U_33
_atom_site_aniso_U_23
_atom_site_aniso_U_13
_atom_site_aniso_U_12
Ni 0.00733(10) 0.00733(10) 0.00522(13) 0.000 0.000 -0.00077(9)
As 0.00797(9) 0.00769(9) 0.00760(9) 0.000 0.000 0.00089(5)
O1 0.0137(4) 0.0137(4) 0.0076(5) -0.0019(3) -0.0019(3) 0.0069(4)
O2 0.0090(5) 0.0104(5) 0.0068(5) 0.000 0.000 -0.0034(4)

loop_
_atom_type_symbol
_atom_type_description
_atom_type_scat_dispersion_real
_atom_type_scat_dispersion_imag
_atom_type_scat_source
O O 0.0106 0.0060 'International Tables Vol C Tables 4.2.6.8 and 6.1.1.4'
Ni Ni 0.3393 1.1124 'International Tables Vol C Tables 4.2.6.8 and 6.1.1.4'
As As 0.0499 2.0058 'International Tables Vol C Tables 4.2.6.8 and 6.1.1.4'

loop_
_geom_angle_atom_site_label_1
_geom_angle_atom_site_label_2
_geom_angle_atom_site_label_3
_geom_angle
_geom_angle_site_symmetry_1
_geom_angle_site_symmetry_3
O2 Ni O2 170.31(7) 7_455 9_565
O2 Ni O2 91.35(5) 7_455 15_666
O2 Ni O2 89.47(5) 9_565 15_666
O2 Ni O2 89.47(5) 7_455 .
O2 Ni O2 91.35(5) 9_565 .
O2 Ni O2 170.31(7) 15_666 .
O2 Ni O1 85.15(4) 7_455 .
O2 Ni O1 85.15(4) 9_565 .
O2 Ni O1 94.85(4) 15_666 .
O2 Ni O1 94.85(4) . .
O2 Ni O1 94.85(4) 7_455 2_565
O2 Ni O1 94.85(4) 9_565 2_565
O2 Ni O1 85.15(4) 15_666 2_565
O2 Ni O1 85.15(4) . 2_565
O1 Ni O1 180.0 . 2_565
O2 Ni Ni 134.32(2) 7_455 9_565
O2 Ni Ni 45.68(2) 9_565 9_565
O2 Ni Ni 134.32(2) 15_666 9_565
O2 Ni Ni 45.68(2) . 9_565
O1 Ni Ni 90.0 . 9_565
O1 Ni Ni 90.0 2_565 9_565
O2 Ni Ni 45.68(2) 7_455 9_566
O2 Ni Ni 134.32(2) 9_565 9_566
O2 Ni Ni 45.68(2) 15_666 9_566
O2 Ni Ni 134.32(2) . 9_566
O1 Ni Ni 90.0 . 9_566
O1 Ni Ni 90.0 2_565 9_566
Ni Ni Ni 180.0 9_565 9_566
O2 Ni O1 59.58(3) 7_455 9_566
O2 Ni O1 127.46(3) 9_565 9_566
O2 Ni O1 52.54(3) 15_666 9_566
O2 Ni O1 120.42(3) . 9_566
O1 Ni O1 127.101(17) . 9_566
O1 Ni O1 52.899(17) 2_565 9_566
Ni Ni O1 142.899(17) 9_565 9_566
Ni Ni O1 37.101(17) 9_566 9_566
O2 Ni O1 52.54(3) 7_455 10_556
O2 Ni O1 120.42(3) 9_565 10_556
O2 Ni O1 59.58(3) 15_666 10_556
O2 Ni O1 127.46(3) . 10_556
O1 Ni O1 52.899(17) . 10_556
O1 Ni O1 127.101(17) 2_565 10_556
Ni Ni O1 142.899(17) 9_565 10_556
Ni Ni O1 37.101(17) 9_566 10_556
O1 Ni O1 74.20(3) 9_566 10_556
O2 Ni O1 127.46(3) 7_455 9_565
O2 Ni O1 59.58(3) 9_565 9_565
O2 Ni O1 120.42(3) 15_666 9_565
O2 Ni O1 52.54(3) . 9_565
O1 Ni O1 127.101(17) . 9_565
O1 Ni O1 52.899(17) 2_565 9_565
Ni Ni O1 37.101(17) 9_565 9_565
Ni Ni O1 142.899(17) 9_566 9_565
O1 Ni O1 105.80(3) 9_566 9_565
O1 Ni O1 180.0 10_556 9_565
O2 Ni O1 120.42(3) 7_455 10
O2 Ni O1 52.54(3) 9_565 10
O2 Ni O1 127.46(3) 15_666 10
O2 Ni O1 59.58(3) . 10
O1 Ni O1 52.899(17) . 10
O1 Ni O1 127.101(17) 2_565 10
Ni Ni O1 37.101(17) 9_565 10
Ni Ni O1 142.899(17) 9_566 10
O1 Ni O1 180.0 9_566 10
O1 Ni O1 105.80(3) 10_556 10
O1 Ni O1 74.20(3) 9_565 10
O2 As O1 96.64(4) 5_545 10
O2 As O1 96.64(4) 5_545 .
O1 As O1 98.63(4) 10 .
O2 As O2 156.06(3) 5_545 9_565
O1 As O2 68.53(3) 10 9_565
O1 As O2 68.53(3) . 9_565
O2 As O2 61.52(2) 5_545 3_655
O1 As O2 140.68(2) 10 3_655
O1 As O2 56.42(4) . 3_655
O2 As O2 118.076(17) 9_565 3_655
O2 As O2 61.52(2) 5_545 3_654
O1 As O2 56.42(4) 10 3_654
O1 As O2 140.68(2) . 3_654
O2 As O2 118.076(17) 9_565 3_654
O2 As O2 122.04(4) 3_655 3_654
O2 As O1 63.00(4) 5_545 4_554
O1 As O1 104.32(2) 10 4_554
O1 As O1 150.64(3) . 4_554
O2 As O1 137.36(2) 9_565 4_554
O2 As O1 94.34(2) 3_655 4_554
O2 As O1 49.88(2) 3_654 4_554
O2 As O1 63.00(4) 5_545 11_556
O1 As O1 150.64(3) 10 11_556
O1 As O1 104.32(2) . 11_556
O2 As O1 137.36(2) 9_565 11_556
O2 As O1 49.88(2) 3_655 11_556
O2 As O1 94.34(2) 3_654 11_556
O1 As O1 48.611(13) 4_554 11_556
O2 As O2 108.64(4) 5_545 .
O1 As O2 49.84(3) 10 .
O1 As O2 49.84(3) . .
O2 As O2 47.42(4) 9_565 .
O2 As O2 103.52(3) 3_655 .
O2 As O2 103.52(3) 3_654 .
O1 As O2 153.364(15) 4_554 .
O1 As O2 153.364(15) 11_556 .
O2 As O2 132.971(10) 5_545 15_665
O1 As O2 38.44(3) 10 15_665
O1 As O2 102.38(4) . 15_665
O2 As O2 41.149(13) 9_565 15_665
O2 As O2 158.123(18) 3_655 15_665
O2 As O2 77.12(2) 3_654 15_665
O1 As O2 106.972(17) 4_554 15_665
O1 As O2 146.45(2) 11_556 15_665
O2 As O2 58.57(3) . 15_665
O2 As O2 132.971(10) 5_545 15_666
O1 As O2 102.38(4) 10 15_666
O1 As O2 38.44(3) . 15_666
O2 As O2 41.149(13) 9_565 15_666
O2 As O2 77.12(2) 3_655 15_666
O2 As O2 158.123(18) 3_654 15_666
O1 As O2 146.45(2) 4_554 15_666
O1 As O2 106.972(17) 11_556 15_666
O2 As O2 58.57(3) . 15_666
O2 As O2 82.27(3) 15_665 15_666
O2 As O2 26.78(6) 5_545 13_665
O1 As O2 113.10(3) 10 13_665
O1 As O2 113.10(3) . 13_665
O2 As O2 177.16(3) 9_565 13_665
O2 As O2 62.33(2) 3_655 13_665
O2 As O2 62.33(2) 3_654 13_665
O1 As O2 40.414(19) 4_554 13_665
O1 As O2 40.414(19) 11_556 13_665
O2 As O2 135.42(3) . 13_665
O2 As O2 138.840(13) 15_665 13_665
O2 As O2 138.840(13) 15_666 13_665
As O1 As 124.13(7) . 15_666
As O1 Ni 117.93(3) . .
As O1 Ni 117.93(3) 15_666 .
As O1 O2 39.93(3) . 5_545
As O1 O2 88.37(5) 15_666 5_545
Ni O1 O2 148.09(2) . 5_545
As O1 O2 88.37(5) . 3_655
As O1 O2 39.93(3) 15_666 3_655
Ni O1 O2 148.09(2) . 3_655
O2 O1 O2 63.83(4) 5_545 3_655
As O1 O2 159.89(4) . 7_455
As O1 O2 73.46(3) 15_666 7_455
Ni O1 O2 45.70(3) . 7_455
O2 O1 O2 145.47(5) 5_545 7_455
O2 O1 O2 111.214(19) 3_655 7_455
As O1 O2 73.46(3) . 9_565
As O1 O2 159.89(4) 15_666 9_565
Ni O1 O2 45.70(3) . 9_565
O2 O1 O2 111.214(19) 5_545 9_565
O2 O1 O2 145.47(5) 3_655 9_565
O2 O1 O2 91.40(6) 7_455 9_565
As O1 O1 139.32(2) . 10_556
As O1 O1 40.68(2) 15_666 10_556
Ni O1 O1 90.0 . 10_556
O2 O1 O1 121.655(19) 5_545 10_556
O2 O1 O1 58.344(19) 3_655 10_556
O2 O1 O1 59.878(17) 7_455 10_556
O2 O1 O1 120.123(17) 9_565 10_556
As O1 O1 40.68(2) . 10
As O1 O1 139.32(2) 15_666 10
Ni O1 O1 90.0 . 10
O2 O1 O1 58.344(19) 5_545 10
O2 O1 O1 121.655(19) 3_655 10
O2 O1 O1 120.123(17) 7_455 10
O2 O1 O1 59.878(17) 9_565 10
O1 O1 O1 180.0 10_556 10
As O1 O2 102.46(3) . .
As O1 O2 119.34(3) 15_666 .
Ni O1 O2 41.12(2) . .
O2 O1 O2 111.57(2) 5_545 .
O2 O1 O2 155.68(4) 3_655 .
O2 O1 O2 57.73(3) 7_455 .
O2 O1 O2 58.78(5) 9_565 .
O1 O1 O2 117.463(15) 10_556 .
O1 O1 O2 62.538(15) 10 .
As O1 O2 119.34(3) . 15_666
As O1 O2 102.46(3) 15_666 15_666
Ni O1 O2 41.12(2) . 15_666
O2 O1 O2 155.68(4) 5_545 15_666
O2 O1 O2 111.57(2) 3_655 15_666
O2 O1 O2 58.78(5) 7_455 15_666
O2 O1 O2 57.73(3) 9_565 15_666
O1 O1 O2 62.538(15) 10_556 15_666
O1 O1 O2 117.463(15) 10 15_666
O2 O1 O2 82.24(5) . 15_666
As O1 As 96.445(11) . 3
As O1 As 103.917(12) 15_666 3
Ni O1 As 67.882(19) . 3
O2 O1 As 126.04(3) 5_545 3
O2 O1 As 92.92(3) 3_655 3
O2 O1 As 87.36(3) 7_455 3
O2 O1 As 61.32(2) 9_565 3
O1 O1 As 65.695(7) 10_556 3
O1 O1 As 114.306(6) 10 3
O2 O1 As 107.18(4) . 3
O2 O1 As 30.39(2) 15_666 3
As O1 As 103.916(12) . 5
As O1 As 96.444(11) 15_666 5
Ni O1 As 67.882(19) . 5
O2 O1 As 92.92(3) 5_545 5
O2 O1 As 126.04(3) 3_655 5
O2 O1 As 61.32(2) 7_455 5
O2 O1 As 87.36(3) 9_565 5
O1 O1 As 114.306(6) 10_556 5
O1 O1 As 65.695(7) 10 5
O2 O1 As 30.39(2) . 5
O2 O1 As 107.18(4) 15_666 5
As O1 As 135.76(4) 3 5
As O1 Ni 71.20(2) . 9_565
As O1 Ni 152.546(19) 15_666 9_565
Ni O1 Ni 52.900(17) . 9_565
O2 O1 Ni 95.363(18) 5_545 9_565
O2 O1 Ni 158.53(3) 3_655 9_565
O2 O1 Ni 88.79(3) 7_455 9_565
O2 O1 Ni 34.76(2) 9_565 9_565
O1 O1 Ni 142.900(17) 10_556 9_565
O1 O1 Ni 37.101(17) 10 9_565
O2 O1 Ni 34.691(17) . 9_565
O2 O1 Ni 85.03(3) 15_666 9_565
As O1 Ni 95.81(2) 3 9_565
As O1 Ni 56.261(12) 5 9_565
As O1 Ni 152.547(19) . 9_566
As O1 Ni 71.20(2) 15_666 9_566
Ni O1 Ni 52.900(17) . 9_566
O2 O1 Ni 158.53(3) 5_545 9_566
O2 O1 Ni 95.363(18) 3_655 9_566
O2 O1 Ni 34.76(2) 7_455 9_566
O2 O1 Ni 88.79(3) 9_565 9_566
O1 O1 Ni 37.101(17) 10_556 9_566
O1 O1 Ni 142.900(17) 10 9_566
O2 O1 Ni 85.03(3) . 9_566
O2 O1 Ni 34.691(17) 15_666 9_566
As O1 Ni 56.261(12) 3 9_566
As O1 Ni 95.81(2) 5 9_566
Ni O1 Ni 105.80(3) 9_565 9_566
As O2 Ni 121.83(5) 5 9_565
As O2 Ni 121.83(5) 5 .
Ni O2 Ni 88.65(5) 9_565 .
As O2 O1 43.43(2) 5 11_566
Ni O2 O1 164.66(5) 9_565 11_566
Ni O2 O1 103.35(2) . 11_566
As O2 O1 43.43(2) 5 4_564
Ni O2 O1 103.35(2) 9_565 4_564
Ni O2 O1 164.66(5) . 4_564
O1 O2 O1 63.31(4) 11_566 4_564
As O2 O1 145.28(3) 5 9_565
Ni O2 O1 49.15(3) 9_565 9_565
Ni O2 O1 92.71(4) . 9_565
O1 O2 O1 137.80(5) 11_566 9_565
O1 O2 O1 102.36(3) 4_564 9_565
As O2 O1 145.28(3) 5 2_565
Ni O2 O1 92.71(4) 9_565 2_565
Ni O2 O1 49.15(3) . 2_565
O1 O2 O1 102.36(3) 11_566 2_565
O1 O2 O1 137.80(5) 4_564 2_565
O1 O2 O1 60.24(3) 9_565 2_565
As O2 O2 85.98(3) 5 7_455
Ni O2 O2 133.12(3) 9_565 7_455
Ni O2 O2 45.27(2) . 7_455
O1 O2 O2 58.09(2) 11_566 7_455
O1 O2 O2 120.89(2) 4_564 7_455
O1 O2 O2 125.60(5) 9_565 7_455
O1 O2 O2 65.52(3) 2_565 7_455
As O2 O2 85.98(3) 5 7_454
Ni O2 O2 45.27(2) 9_565 7_454
Ni O2 O2 133.12(3) . 7_454
O1 O2 O2 120.89(2) 11_566 7_454
O1 O2 O2 58.09(2) 4_564 7_454
O1 O2 O2 65.52(3) 9_565 7_454
O1 O2 O2 125.60(5) 2_565 7_454
O2 O2 O2 166.21(10) 7_455 7_454
As O2 O2 137.50(8) 5 9_565
Ni O2 O2 44.32(2) 9_565 9_565
Ni O2 O2 44.32(2) . 9_565
O1 O2 O2 146.66(3) 11_566 9_565
O1 O2 O2 146.66(3) 4_564 9_565
O1 O2 O2 64.90(4) 9_565 9_565
O1 O2 O2 64.90(4) 2_565 9_565
O2 O2 O2 89.188(12) 7_455 9_565
O2 O2 O2 89.188(12) 7_454 9_565
As O2 As 137.49(6) 5 9_565
Ni O2 As 86.43(4) 9_565 9_565
Ni O2 As 86.43(4) . 9_565
O1 O2 As 103.61(4) 11_566 9_565
O1 O2 As 103.61(4) 4_564 9_565
O1 O2 As 38.01(2) 9_565 9_565
O1 O2 As 38.01(2) 2_565 9_565
O2 O2 As 96.75(5) 7_455 9_565
O2 O2 As 96.75(5) 7_454 9_565
O2 O2 As 85.01(5) 9_565 9_565
As O2 O1 86.61(4) 5 .
Ni O2 O1 85.73(4) 9_565 .
Ni O2 O1 44.03(3) . .
O1 O2 O1 96.21(3) 11_566 .
O1 O2 O1 126.31(5) 4_564 .
O1 O2 O1 121.22(5) 9_565 .
O1 O2 O1 93.18(4) 2_565 .
O2 O2 O1 56.75(3) 7_455 .
O2 O2 O1 111.56(5) 7_454 .
O2 O2 O1 56.32(4) 9_565 .
As O2 O1 129.93(4) 9_565 .
As O2 O1 86.61(4) 5 10
Ni O2 O1 44.03(3) 9_565 10
Ni O2 O1 85.73(4) . 10
O1 O2 O1 126.31(5) 11_566 10
O1 O2 O1 96.21(3) 4_564 10
O1 O2 O1 93.18(4) 9_565 10
O1 O2 O1 121.22(5) 2_565 10
O2 O2 O1 111.56(5) 7_455 10
O2 O2 O1 56.75(3) 7_454 10
O2 O2 O1 56.32(4) 9_565 10
As O2 O1 129.93(4) 9_565 10
O1 O2 O1 54.92(3) . 10
As O2 As 76.51(3) 5 11_566
Ni O2 As 159.97(4) 9_565 11_566
Ni O2 As 73.561(14) . 11_566
O1 O2 As 35.210(14) 11_566 11_566
O1 O2 As 95.81(4) 4_564 11_566
O1 O2 As 121.09(4) 9_565 11_566
O1 O2 As 68.801(16) 2_565 11_566
O2 O2 As 32.50(2) 7_455 11_566
O2 O2 As 153.32(2) 7_454 11_566
O2 O2 As 117.31(2) 9_565 11_566
As O2 As 83.40(3) 9_565 11_566
O1 O2 As 87.635(17) . 11_566
O1 O2 As 139.96(4) 10 11_566
As O2 As 76.51(3) 5 11_565
Ni O2 As 73.561(14) 9_565 11_565
Ni O2 As 159.97(4) . 11_565
O1 O2 As 95.81(4) 11_566 11_565
O1 O2 As 35.210(14) 4_564 11_565
O1 O2 As 68.801(16) 9_565 11_565
O1 O2 As 121.09(4) 2_565 11_565
O2 O2 As 153.32(2) 7_455 11_565
O2 O2 As 32.50(2) 7_454 11_565
O2 O2 As 117.31(2) 9_565 11_565
As O2 As 83.40(3) 9_565 11_565
O1 O2 As 139.96(4) . 11_565
O1 O2 As 87.636(17) 10 11_565
As O2 As 122.04(4) 11_566 11_565

loop_
_geom_bond_atom_site_label_1
_geom_bond_atom_site_label_2
_geom_bond_distance
_geom_bond_site_symmetry_2
Ni O2 2.0079(9) 7_455
Ni O2 2.0079(9) 9_565
Ni O2 2.0079(9) 15_666
Ni O2 2.0079(9) .
Ni O1 2.1222(13) .
Ni O1 2.1222(13) 2_565
Ni Ni 2.8060(5) 9_565
Ni Ni 2.8060(5) 9_566
Ni O1 3.5182(9) 9_566
Ni O1 3.5182(9) 10_556
Ni O1 3.5182(9) 9_565
Ni O1 3.5182(9) 10
As O2 1.7275(12) 5_545
As O1 1.8501(6) 10
As O1 1.8501(6) .
As O2 2.8798(13) 9_565
As O2 3.2076(8) 3_655
As O2 3.2076(8) 3_654
As O1 3.4087(6) 4_554
As O1 3.4087(6) 11_556
As O2 3.8868(13) .
As O2 4.2656(11) 15_665
As O2 4.2656(11) 15_666
As O2 4.3077(13) 13_665
O1 As 1.8502(6) 15_666
O1 O2 2.6733(14) 5_545
O1 O2 2.6733(14) 3_655
O1 O2 2.7956(14) 7_455
O1 O2 2.7956(14) 9_565
O1 O1 2.8060(5) 10_556
O1 O1 2.8060(5) 10
O1 O2 3.0423(14) .
O1 O2 3.0423(14) 15_666
O1 As 3.4086(6) 3
O1 As 3.4086(6) 5
O1 Ni 3.5181(9) 9_565
O1 Ni 3.5181(9) 9_566
O2 As 1.7275(12) 5
O2 Ni 2.0079(9) 9_565
O2 O1 2.6733(14) 11_566
O2 O1 2.6733(14) 4_564
O2 O1 2.7957(14) 9_565
O2 O1 2.7957(14) 2_565
O2 O2 2.8264(6) 7_455
O2 O2 2.8264(6) 7_454
O2 O2 2.873(2) 9_565
O2 As 2.8798(13) 9_565
O2 O1 3.0423(14) 10
O2 As 3.2076(8) 11_566
O2 As 3.2076(8) 11_565
